data_4073676
loop_
_publ_author_name
'Tikhonova, Irina A.'
'Tugashov, Kirill I.'
'Dolgushin, Fedor M.'
'Petrovskii, Pavel V.'
'Shur, Vladimir B.'

_publ_section_title
;
 Complexation of [9]Thiacrown-3 and 1,3,5-Trithiane with Cyclic Trimeric
 Perfluoro-o-phenylenemercury. Synthesis and Structures of the First
 Complexes of Crown Compounds with an Anticrown
;
_journal_issue 21
_journal_name_full Organometallics
_journal_page_first 5193
_journal_paper_doi 10.1021/om700526w
_journal_volume 26
_journal_year 2007
_chemical_formula_moiety 'C24 H12 F12 Hg3 S3'
_chemical_formula_sum 'C24 H12 F12 Hg3 S3'
_chemical_formula_weight 1226.29
_chemical_name_systematic
;

 ?

;
_space_group_IT_number 14
_symmetry_cell_setting monoclinic
_symmetry_space_group_name_Hall '-P 2yn'
_symmetry_space_group_name_H-M 'P 1 21/n 1'
_atom_sites_solution_hydrogens geom
_atom_sites_solution_primary direct
_atom_sites_solution_secondary difmap
_audit_creation_method SHELXL-97
_cell_angle_alpha 90.00
_cell_angle_beta 95.0940(10)
_cell_angle_gamma 90.00
_cell_formula_units_Z 4
_cell_length_a 5.0886(3)
_cell_length_b 19.9527(10)
_cell_length_c 25.9185(13)
_cell_measurement_reflns_used 6662
_cell_measurement_temperature 120(2)
_cell_measurement_theta_max 29.0
_cell_measurement_theta_min 2.2
_cell_volume 2621.1(2)
_computing_cell_refinement 'Bruker SMART'
_computing_data_collection 'Bruker SMART'
_computing_data_reduction 'Bruker SAINT'
_computing_molecular_graphics 'Bruker SHELXTL'
_computing_publication_material 'Bruker SHELXTL'
_computing_structure_refinement 'SHELXL-97 (Sheldrick, 1997)'
_computing_structure_solution 'SHELXS-97 (Sheldrick, 1990)'
_diffrn_ambient_temperature 120(2)
_diffrn_measured_fraction_theta_full 0.998
_diffrn_measured_fraction_theta_max 0.998
_diffrn_measurement_device_type 'Bruker SMART 1000 CCD area detector'
_diffrn_measurement_method 'omega scans'
_diffrn_radiation_monochromator graphite
_diffrn_radiation_source 'normal-focus sealed tube'
_diffrn_radiation_type MoK\a
_diffrn_radiation_wavelength 0.71073
_diffrn_reflns_av_R_equivalents 0.0617
_diffrn_reflns_av_sigmaI/netI 0.0630
_diffrn_reflns_limit_h_max 6
_diffrn_reflns_limit_h_min -6
_diffrn_reflns_limit_k_max 27
_diffrn_reflns_limit_k_min -27
_diffrn_reflns_limit_l_max 35
_diffrn_reflns_limit_l_min -34
_diffrn_reflns_number 28632
_diffrn_reflns_theta_full 29.02
_diffrn_reflns_theta_max 29.02
_diffrn_reflns_theta_min 1.88
_exptl_absorpt_coefficient_mu 17.870
_exptl_absorpt_correction_T_max 0.532
_exptl_absorpt_correction_T_min 0.171
_exptl_absorpt_correction_type multi-scan
_exptl_absorpt_process_details SADABS
_exptl_crystal_colour colorless
_exptl_crystal_density_diffrn 3.107
_exptl_crystal_density_method 'not measured'
_exptl_crystal_description needle
_exptl_crystal_F_000 2208
_exptl_crystal_size_max 0.20
_exptl_crystal_size_mid 0.06
_exptl_crystal_size_min 0.03
_refine_diff_density_max 2.139
_refine_diff_density_min -1.561
_refine_diff_density_rms 0.295
_refine_ls_extinction_method none
_refine_ls_goodness_of_fit_ref 0.969
_refine_ls_hydrogen_treatment constr
_refine_ls_matrix_type full
_refine_ls_number_parameters 379
_refine_ls_number_reflns 6938
_refine_ls_number_restraints 0
_refine_ls_restrained_S_all 0.969
_refine_ls_R_factor_all 0.0570
_refine_ls_R_factor_gt 0.0359
_refine_ls_shift/su_max 0.003
_refine_ls_shift/su_mean 0.000
_refine_ls_structure_factor_coef Fsqd
_refine_ls_weighting_details 'calc w=1/[\s^2^(Fo^2^)+(0.0309P)^2^+0.0000P] where P=(Fo^2^+2Fc^2^)/3'
_refine_ls_weighting_scheme calc
_refine_ls_wR_factor_gt 0.0706
_refine_ls_wR_factor_ref 0.0759
_reflns_number_gt 5097
_reflns_number_total 6938
_reflns_threshold_expression >2sigma(I)
_cod_data_source_file om700526w-file002.cif
_cod_data_source_block sadold
_cod_depositor_comments
;
The following automatic conversions were performed:

'_symmetry_cell_setting' value 'Monoclinic' changed to 'monoclinic'
according to /home/saulius/struct/CIF-dictionaries/cif_core.dic
dictionary named 'cif_core.dic' version 2.4.1 from 2010-06-29.

Automatic conversion script
Id: cif_fix_values 1715 2011-07-08 13:25:40Z adriana 
;
_cod_original_sg_symbol_H-M 'P 21/n'
_cod_database_code 4073676

loop_
_symmetry_equiv_pos_as_xyz
'x, y, z'
'-x+1/2, y+1/2, -z+1/2'
'-x, -y, -z'
'x-1/2, -y-1/2, z-1/2'

loop_
_atom_site_label
_atom_site_type_symbol
_atom_site_fract_x
_atom_site_fract_y
_atom_site_fract_z
_atom_site_U_iso_or_equiv
_atom_site_adp_type
_atom_site_occupancy
_atom_site_symmetry_multiplicity
_atom_site_calc_flag
_atom_site_refinement_flags
Hg1 Hg 0.32687(5) 0.743376(14) 0.149587(11) 0.01593(7) Uani 1 1 d .
Hg2 Hg 0.88610(6) 0.852642(14) 0.194600(11) 0.01590(7) Uani 1 1 d .
Hg3 Hg 0.56010(5) 0.875066(14) 0.066714(11) 0.01509(7) Uani 1 1 d .
F3 F 1.0951(8) 0.8006(2) 0.30405(17) 0.0225(10) Uani 1 1 d .
F4 F 0.9286(9) 0.7069(2) 0.36727(17) 0.0269(11) Uani 1 1 d .
F5 F 0.4911(9) 0.6322(2) 0.33757(18) 0.0258(11) Uani 1 1 d .
F6 F 0.2288(8) 0.6506(2) 0.24518(17) 0.0216(10) Uani 1 1 d .
F9 F 0.7770(8) 1.0113(2) 0.02471(17) 0.0218(10) Uani 1 1 d .
F10 F 1.2078(9) 1.0863(2) 0.05572(18) 0.0242(10) Uani 1 1 d .
F11 F 1.5004(8) 1.0569(2) 0.14518(17) 0.0223(10) Uani 1 1 d .
F12 F 1.3660(8) 0.9532(2) 0.20396(17) 0.0248(11) Uani 1 1 d .
F15 F -0.1522(8) 0.6740(2) 0.08351(18) 0.0266(11) Uani 1 1 d .
F16 F -0.3172(9) 0.6773(2) -0.01791(19) 0.0307(12) Uani 1 1 d .
F17 F -0.0887(9) 0.7629(2) -0.08199(18) 0.0269(11) Uani 1 1 d .
F18 F 0.2900(9) 0.8485(2) -0.04388(18) 0.0233(10) Uani 1 1 d .
C1 C 0.5210(14) 0.7371(3) 0.2234(3) 0.0156(15) Uani 1 1 d .
C2 C 0.7472(14) 0.7767(4) 0.2385(3) 0.0163(16) Uani 1 1 d .
C3 C 0.8742(14) 0.7642(4) 0.2867(3) 0.0163(15) Uani 1 1 d .
C4 C 0.7973(16) 0.7165(4) 0.3211(3) 0.0205(17) Uani 1 1 d .
C5 C 0.5754(15) 0.6790(4) 0.3059(3) 0.0168(16) Uani 1 1 d .
C6 C 0.4435(14) 0.6900(4) 0.2581(3) 0.0178(16) Uani 1 1 d .
C7 C 1.0035(14) 0.9255(3) 0.1437(3) 0.0137(15) Uani 1 1 d .
C8 C 0.8552(13) 0.9393(3) 0.0972(3) 0.0123(14) Uani 1 1 d .
C9 C 0.9237(14) 0.9938(4) 0.0686(3) 0.0164(16) Uani 1 1 d .
C10 C 1.1393(14) 1.0339(3) 0.0839(3) 0.0159(15) Uani 1 1 d .
C11 C 1.2918(14) 1.0185(4) 0.1297(3) 0.0174(16) Uani 1 1 d .
C12 C 1.2166(15) 0.9658(4) 0.1593(3) 0.0205(17) Uani 1 1 d .
C13 C 0.2764(15) 0.8056(4) 0.0404(3) 0.0194(17) Uani 1 1 d .
C14 C 0.1662(14) 0.7595(4) 0.0743(3) 0.0167(16) Uani 1 1 d .
C15 C -0.0357(14) 0.7174(4) 0.0526(3) 0.0181(16) Uani 1 1 d .
C16 C -0.1209(15) 0.7194(4) 0.0011(3) 0.0229(18) Uani 1 1 d .
C17 C -0.0090(15) 0.7625(4) -0.0318(3) 0.0169(16) Uani 1 1 d .
C18 C 0.1860(14) 0.8059(4) -0.0110(3) 0.0173(16) Uani 1 1 d .
S1 S 0.3550(3) 0.58667(9) 0.14071(7) 0.0166(4) Uani 1 1 d .
S2 S 0.6019(4) 0.44594(9) 0.20510(8) 0.0176(4) Uani 1 1 d .
S3 S 0.7627(4) 0.45873(10) 0.06935(8) 0.0212(4) Uani 1 1 d .
C19 C 0.6895(13) 0.5760(3) 0.1711(3) 0.0143(15) Uani 1 1 d .
H19A H 0.8007 0.5559 0.1457 0.017 Uiso 1 1 calc R
H19B H 0.7640 0.6205 0.1809 0.017 Uiso 1 1 calc R
C20 C 0.6990(14) 0.5318(4) 0.2189(3) 0.0196(17) Uani 1 1 d .
H20A H 0.5812 0.5510 0.2435 0.024 Uiso 1 1 calc R
H20B H 0.8808 0.5321 0.2360 0.024 Uiso 1 1 calc R
C21 C 0.8790(14) 0.4142(4) 0.1731(3) 0.0208(17) Uani 1 1 d .
H21A H 1.0161 0.4494 0.1738 0.025 Uiso 1 1 calc R
H21B H 0.9553 0.3754 0.1930 0.025 Uiso 1 1 calc R
C22 C 0.8119(15) 0.3922(4) 0.1169(3) 0.0239(18) Uani 1 1 d .
H22A H 0.6493 0.3648 0.1153 0.029 Uiso 1 1 calc R
H22B H 0.9559 0.3630 0.1067 0.029 Uiso 1 1 calc R
C23 C 0.4131(14) 0.4815(4) 0.0694(3) 0.0205(17) Uani 1 1 d .
H23A H 0.3174 0.4660 0.0366 0.025 Uiso 1 1 calc R
H23B H 0.3373 0.4580 0.0982 0.025 Uiso 1 1 calc R
C24 C 0.3694(15) 0.5573(4) 0.0751(3) 0.0191(17) Uani 1 1 d .
H24A H 0.2025 0.5695 0.0547 0.023 Uiso 1 1 calc R
H24B H 0.5141 0.5812 0.0597 0.023 Uiso 1 1 calc R

loop_
_atom_site_aniso_label
_atom_site_aniso_U_11
_atom_site_aniso_U_22
_atom_site_aniso_U_33
_atom_site_aniso_U_23
_atom_site_aniso_U_13
_atom_site_aniso_U_12
Hg1 0.01869(15) 0.01567(14) 0.01309(15) 0.00079(11) -0.00039(11) -0.00127(11)
Hg2 0.01935(15) 0.01469(14) 0.01354(15) 0.00080(11) 0.00081(11) -0.00174(11)
Hg3 0.01785(14) 0.01412(14) 0.01316(15) -0.00136(11) 0.00051(11) -0.00312(11)
F3 0.023(2) 0.022(2) 0.021(3) 0.000(2) -0.0045(19) -0.0052(19)
F4 0.027(3) 0.033(3) 0.019(3) 0.009(2) -0.008(2) -0.002(2)
F5 0.036(3) 0.025(2) 0.017(2) 0.013(2) 0.004(2) -0.004(2)
F6 0.021(2) 0.022(2) 0.021(3) 0.001(2) 0.0027(19) -0.0049(18)
F9 0.025(2) 0.022(2) 0.018(2) 0.005(2) 0.0008(19) -0.0052(19)
F10 0.029(3) 0.017(2) 0.027(3) 0.005(2) 0.006(2) -0.0025(19)
F11 0.020(2) 0.022(2) 0.025(3) -0.006(2) 0.000(2) -0.0093(18)
F12 0.023(2) 0.032(3) 0.018(3) 0.002(2) -0.005(2) -0.004(2)
F15 0.023(2) 0.028(3) 0.028(3) 0.013(2) -0.005(2) -0.012(2)
F16 0.032(3) 0.028(3) 0.030(3) 0.000(2) -0.011(2) -0.016(2)
F17 0.031(3) 0.029(3) 0.019(3) 0.003(2) -0.007(2) -0.003(2)
F18 0.031(3) 0.020(2) 0.021(3) 0.002(2) 0.008(2) -0.0102(19)
C1 0.016(4) 0.011(3) 0.018(4) 0.000(3) -0.004(3) 0.004(3)
C2 0.017(4) 0.015(4) 0.017(4) -0.003(3) 0.006(3) 0.007(3)
C3 0.015(4) 0.017(4) 0.017(4) -0.001(3) 0.002(3) 0.003(3)
C4 0.032(5) 0.018(4) 0.012(4) -0.002(3) 0.002(3) 0.001(3)
C5 0.024(4) 0.014(4) 0.013(4) 0.002(3) 0.006(3) 0.000(3)
C6 0.018(4) 0.011(3) 0.026(4) -0.005(3) 0.005(3) -0.003(3)
C7 0.016(4) 0.013(3) 0.012(4) -0.001(3) 0.004(3) 0.003(3)
C8 0.018(4) 0.011(3) 0.009(4) -0.003(3) 0.003(3) 0.002(3)
C9 0.020(4) 0.014(4) 0.016(4) -0.001(3) 0.002(3) 0.002(3)
C10 0.025(4) 0.009(3) 0.014(4) -0.001(3) 0.005(3) 0.000(3)
C11 0.015(4) 0.016(4) 0.022(4) -0.006(3) 0.003(3) -0.009(3)
C12 0.022(4) 0.021(4) 0.017(4) -0.001(3) -0.004(3) 0.002(3)
C13 0.023(4) 0.014(4) 0.020(4) -0.002(3) -0.007(3) 0.004(3)
C14 0.015(4) 0.022(4) 0.012(4) -0.005(3) -0.002(3) 0.001(3)
C15 0.019(4) 0.014(4) 0.022(4) 0.003(3) 0.003(3) 0.002(3)
C16 0.026(4) 0.014(4) 0.028(5) 0.000(4) 0.001(4) -0.007(3)
C17 0.024(4) 0.015(4) 0.010(4) -0.001(3) -0.005(3) 0.001(3)
C18 0.022(4) 0.017(4) 0.013(4) 0.003(3) 0.003(3) -0.002(3)
S1 0.0149(9) 0.0177(9) 0.0167(10) 0.0007(8) -0.0009(7) -0.0004(7)
S2 0.0196(10) 0.0168(9) 0.0162(10) 0.0025(8) 0.0004(8) 0.0004(7)
S3 0.0193(10) 0.0272(11) 0.0175(10) 0.0003(8) 0.0044(8) -0.0011(8)
C19 0.015(4) 0.010(3) 0.017(4) -0.004(3) -0.002(3) -0.002(3)
C20 0.013(4) 0.019(4) 0.026(5) 0.000(3) -0.004(3) -0.001(3)
C21 0.013(4) 0.018(4) 0.031(5) -0.002(4) 0.002(3) 0.003(3)
C22 0.021(4) 0.023(4) 0.027(5) 0.001(4) 0.000(4) 0.001(3)
C23 0.012(4) 0.026(4) 0.024(4) -0.003(4) 0.000(3) 0.000(3)
C24 0.017(4) 0.020(4) 0.020(4) 0.000(3) -0.003(3) -0.004(3)

loop_
_atom_type_symbol
_atom_type_description
_atom_type_scat_dispersion_real
_atom_type_scat_dispersion_imag
_atom_type_scat_source
C C 0.0033 0.0016 'International Tables Vol C Tables 4.2.6.8 and 6.1.1.4'
H H 0.0000 0.0000 'International Tables Vol C Tables 4.2.6.8 and 6.1.1.4'
F F 0.0171 0.0103 'International Tables Vol C Tables 4.2.6.8 and 6.1.1.4'
S S 0.1246 0.1234 'International Tables Vol C Tables 4.2.6.8 and 6.1.1.4'
Hg Hg -2.3894 9.2266 'International Tables Vol C Tables 4.2.6.8 and 6.1.1.4'

loop_
_geom_angle_atom_site_label_1
_geom_angle_atom_site_label_2
_geom_angle_atom_site_label_3
_geom_angle
_geom_angle_site_symmetry_3
C14 Hg1 C1 172.7(3) .
C14 Hg1 Hg2 90.4(2) 1_455
C1 Hg1 Hg2 89.83(19) 1_455
C2 Hg2 C7 174.2(3) .
C2 Hg2 Hg1 89.25(19) 1_655
C7 Hg2 Hg1 89.74(18) 1_655
C13 Hg3 C8 175.7(3) .
C6 C1 C2 118.0(7) .
C6 C1 Hg1 120.0(5) .
C2 C1 Hg1 121.8(5) .
C3 C2 C1 116.9(7) .
C3 C2 Hg2 118.5(6) .
C1 C2 Hg2 124.5(6) .
C2 C3 F3 120.2(7) .
C2 C3 C4 124.8(7) .
F3 C3 C4 114.9(7) .
F4 C4 C5 120.8(7) .
F4 C4 C3 121.9(7) .
C5 C4 C3 117.3(7) .
F5 C5 C6 120.5(7) .
F5 C5 C4 120.0(7) .
C6 C5 C4 119.5(7) .
F6 C6 C5 116.4(7) .
F6 C6 C1 120.1(7) .
C5 C6 C1 123.4(7) .
C12 C7 C8 119.3(7) .
C12 C7 Hg2 118.8(6) .
C8 C7 Hg2 121.4(5) .
C9 C8 C7 118.5(7) .
C9 C8 Hg3 119.5(5) .
C7 C8 Hg3 121.7(5) .
F9 C9 C8 120.7(6) .
F9 C9 C10 117.0(6) .
C8 C9 C10 122.3(7) .
F10 C10 C9 122.2(7) .
F10 C10 C11 119.0(6) .
C9 C10 C11 118.8(7) .
F11 C11 C12 121.4(7) .
F11 C11 C10 119.7(7) .
C12 C11 C10 118.8(7) .
F12 C12 C11 117.2(7) .
F12 C12 C7 120.7(7) .
C11 C12 C7 122.1(7) .
C18 C13 C14 119.1(7) .
C18 C13 Hg3 118.8(6) .
C14 C13 Hg3 122.1(6) .
C15 C14 C13 117.1(7) .
C15 C14 Hg1 119.8(6) .
C13 C14 Hg1 122.5(5) .
F15 C15 C16 118.6(7) .
F15 C15 C14 119.4(7) .
C16 C15 C14 122.0(7) .
F16 C16 C15 119.6(7) .
F16 C16 C17 119.6(7) .
C15 C16 C17 120.8(7) .
F17 C17 C16 120.4(7) .
F17 C17 C18 121.5(7) .
C16 C17 C18 118.2(7) .
F18 C18 C13 120.1(7) .
F18 C18 C17 117.0(7) .
C13 C18 C17 122.8(7) .
C24 S1 C19 104.7(3) .
C20 S2 C21 102.2(4) .
C22 S3 C23 104.9(4) .
C20 C19 S1 112.4(5) .
C20 C19 H19A 109.1 .
S1 C19 H19A 109.1 .
C20 C19 H19B 109.1 .
S1 C19 H19B 109.1 .
H19A C19 H19B 107.9 .
C19 C20 S2 113.6(5) .
C19 C20 H20A 108.8 .
S2 C20 H20A 108.8 .
C19 C20 H20B 108.8 .
S2 C20 H20B 108.8 .
H20A C20 H20B 107.7 .
C22 C21 S2 114.8(5) .
C22 C21 H21A 108.6 .
S2 C21 H21A 108.6 .
C22 C21 H21B 108.6 .
S2 C21 H21B 108.6 .
H21A C21 H21B 107.5 .
C21 C22 S3 116.3(6) .
C21 C22 H22A 108.2 .
S3 C22 H22A 108.2 .
C21 C22 H22B 108.2 .
S3 C22 H22B 108.2 .
H22A C22 H22B 107.4 .
C24 C23 S3 113.1(5) .
C24 C23 H23A 109.0 .
S3 C23 H23A 109.0 .
C24 C23 H23B 109.0 .
S3 C23 H23B 109.0 .
H23A C23 H23B 107.8 .
C23 C24 S1 115.3(6) .
C23 C24 H24A 108.4 .
S1 C24 H24A 108.4 .
C23 C24 H24B 108.4 .
S1 C24 H24B 108.4 .
H24A C24 H24B 107.5 .

loop_
_geom_bond_atom_site_label_1
_geom_bond_atom_site_label_2
_geom_bond_distance
_geom_bond_site_symmetry_2
Hg1 C14 2.074(7) .
Hg1 C1 2.078(7) .
Hg1 Hg2 3.4072(4) 1_455
Hg2 C2 2.058(7) .
Hg2 C7 2.086(7) .
Hg2 Hg1 3.4072(4) 1_655
Hg3 C13 2.073(8) .
Hg3 C8 2.076(7) .
F3 C3 1.379(8) .
F4 C4 1.331(9) .
F5 C5 1.338(8) .
F6 C6 1.363(8) .
F9 C9 1.350(8) .
F10 C10 1.338(8) .
F11 C11 1.341(8) .
F12 C12 1.351(8) .
F15 C15 1.351(8) .
F16 C16 1.363(8) .
F17 C17 1.328(8) .
F18 C18 1.346(8) .
C1 C6 1.381(10) .
C1 C2 1.422(10) .
C2 C3 1.378(10) .
C3 C4 1.385(10) .
C4 C5 1.383(10) .
C5 C6 1.374(10) .
C7 C12 1.381(10) .
C7 C8 1.393(10) .
C8 C9 1.377(10) .
C9 C10 1.388(10) .
C10 C11 1.394(10) .
C11 C12 1.377(10) .
C13 C18 1.368(10) .
C13 C14 1.422(11) .
C14 C15 1.404(10) .
C15 C16 1.368(11) .
C16 C17 1.370(10) .
C17 C18 1.389(10) .
S1 C24 1.807(8) .
S1 C19 1.823(7) .
S2 C20 1.809(8) .
S2 C21 1.813(7) .
S3 C22 1.812(8) .
S3 C23 1.836(7) .
C19 C20 1.519(10) .
C19 H19A 0.9900 .
C19 H19B 0.9900 .
C20 H20A 0.9900 .
C20 H20B 0.9900 .
C21 C22 1.530(11) .
C21 H21A 0.9900 .
C21 H21B 0.9900 .
C22 H22A 0.9900 .
C22 H22B 0.9900 .
C23 C24 1.537(10) .
C23 H23A 0.9900 .
C23 H23B 0.9900 .
C24 H24A 0.9900 .
C24 H24B 0.9900 .
